data_4037144
loop_
_publ_author_name
'Yao, Hong'
'Zhou, Yu'
'Chen, Xia'
'Zhang, Pengfei'
'Xu, Jinyi'
'Liu, Hong'

_publ_section_title
;
 N-Heterocyclic Carbene Catalytic [4 + 2] Cyclization of
 3-Alkylenyloxindoles with Enals: \g-Carbon Activation for
 Enantioselective Assembly of Spirocarbocyclic Oxindoles.
;
_journal_issue 19
_journal_name_full 'The Journal of organic chemistry'
_journal_page_first 8888
_journal_page_last 8899
_journal_paper_doi 10.1021/acs.joc.6b01596
_journal_volume 81
_journal_year 2016
_chemical_formula_sum 'C22 H18 Br N O4'
_chemical_formula_weight 440.27
_space_group_IT_number 2
_space_group_name_Hall '-P 1'
_space_group_name_H-M_alt 'P -1'
_symmetry_cell_setting triclinic
_symmetry_space_group_name_H-M 'P -1'
_atom_sites_solution_hydrogens geom
_atom_sites_solution_primary direct
_atom_sites_solution_secondary difmap
_audit_creation_method SHELXL-97
_cell_angle_alpha 78.2700(10)
_cell_angle_beta 81.7680(10)
_cell_angle_gamma 71.2150(10)
_cell_formula_units_Z 2
_cell_length_a 6.3639(2)
_cell_length_b 8.9633(2)
_cell_length_c 17.8417(5)
_cell_measurement_temperature 170(2)
_cell_volume 940.07(5)
_computing_structure_refinement 'SHELXL-97 (Sheldrick, 2008)'
_computing_structure_solution 'SHELXS-97 (Sheldrick, 2008)'
_diffrn_ambient_temperature 170(2)
_diffrn_measured_fraction_theta_full 0.986
_diffrn_measured_fraction_theta_max 0.986
_diffrn_radiation_monochromator graphite
_diffrn_radiation_source 'fine-focus sealed tube'
_diffrn_radiation_type MoK\a
_diffrn_radiation_wavelength 0.71073
_diffrn_reflns_av_R_equivalents 0.0232
_diffrn_reflns_av_sigmaI/netI 0.0247
_diffrn_reflns_limit_h_max 8
_diffrn_reflns_limit_h_min -8
_diffrn_reflns_limit_k_max 11
_diffrn_reflns_limit_k_min -11
_diffrn_reflns_limit_l_max 23
_diffrn_reflns_limit_l_min -23
_diffrn_reflns_number 15829
_diffrn_reflns_theta_full 27.71
_diffrn_reflns_theta_max 27.71
_diffrn_reflns_theta_min 1.17
_exptl_absorpt_coefficient_mu 2.216
_exptl_crystal_colour colourless
_exptl_crystal_density_diffrn 1.555
_exptl_crystal_density_method 'not measured'
_exptl_crystal_description plate
_exptl_crystal_F_000 448
_exptl_crystal_size_max 0.2
_exptl_crystal_size_mid 0.1
_exptl_crystal_size_min 0.05
_refine_diff_density_max 0.360
_refine_diff_density_min -0.507
_refine_diff_density_rms 0.069
_refine_ls_extinction_method none
_refine_ls_goodness_of_fit_ref 1.081
_refine_ls_hydrogen_treatment mixed
_refine_ls_matrix_type full
_refine_ls_number_parameters 255
_refine_ls_number_reflns 4352
_refine_ls_number_restraints 0
_refine_ls_restrained_S_all 1.081
_refine_ls_R_factor_all 0.0355
_refine_ls_R_factor_gt 0.0279
_refine_ls_shift/su_max 0.001
_refine_ls_shift/su_mean 0.000
_refine_ls_structure_factor_coef Fsqd
_refine_ls_weighting_details 'calc w=1/[\s^2^(Fo^2^)+(0.0480P)^2^+0.3074P] where P=(Fo^2^+2Fc^2^)/3'
_refine_ls_weighting_scheme calc
_refine_ls_wR_factor_gt 0.0746
_refine_ls_wR_factor_ref 0.0857
_reflns_number_gt 3805
_reflns_number_total 4352
_reflns_threshold_expression >2sigma(I)
_cod_data_source_file jo6b01596_si_002.cif
_cod_data_source_block mo_2015124_0ma
_cod_original_cell_volume 940.07(4)
_cod_original_sg_symbol_H-M P-1
_cod_database_code 4037144

loop_
_symmetry_equiv_pos_as_xyz
'x, y, z'
'-x, -y, -z'

loop_
_atom_site_label
_atom_site_type_symbol
_atom_site_fract_x
_atom_site_fract_y
_atom_site_fract_z
_atom_site_U_iso_or_equiv
_atom_site_adp_type
_atom_site_occupancy
_atom_site_symmetry_multiplicity
_atom_site_calc_flag
_atom_site_refinement_flags
Br1 Br 1.44353(4) 0.33207(3) 0.336696(11) 0.03658(9) Uani 1 1 d .
O4 O 0.2620(2) 0.31759(18) 0.70380(8) 0.0339(3) Uani 1 1 d .
O1 O 0.2964(3) -0.02946(18) 0.80231(9) 0.0369(4) Uani 1 1 d .
O2 O 0.8085(3) -0.13878(18) 0.87035(8) 0.0365(4) Uani 1 1 d .
O3 O 1.0415(2) -0.25179(15) 0.77679(8) 0.0284(3) Uani 1 1 d .
C20 C 1.2464(4) 0.2899(2) 0.42305(11) 0.0261(4) Uani 1 1 d .
C19 C 1.3365(3) 0.1934(2) 0.48862(11) 0.0287(4) Uani 1 1 d .
H19 H 1.4901 0.1539 0.4906 0.034 Uiso 1 1 calc R
C18 C 1.1957(3) 0.1561(2) 0.55145(11) 0.0265(4) Uani 1 1 d .
H18 H 1.2563 0.0896 0.5953 0.032 Uiso 1 1 calc R
C17 C 0.9652(3) 0.2165(2) 0.55001(10) 0.0228(4) Uani 1 1 d .
C12 C 0.8186(3) 0.1776(2) 0.61889(10) 0.0219(4) Uani 1 1 d .
C13 C 0.6041(3) 0.2652(2) 0.62888(10) 0.0247(4) Uani 1 1 d .
H13 H 0.5449 0.3465 0.5892 0.030 Uiso 1 1 calc R
C14 C 0.4584(3) 0.2404(2) 0.69824(11) 0.0239(4) Uani 1 1 d .
C7 C 0.5675(3) 0.1199(2) 0.76679(10) 0.0198(3) Uani 1 1 d .
C8 C 0.6266(3) 0.2152(2) 0.81706(10) 0.0218(4) Uani 1 1 d .
C5 C 0.4879(3) 0.2123(2) 0.88521(11) 0.0265(4) Uani 1 1 d .
C4 C 0.4995(4) 0.2926(3) 0.94270(13) 0.0401(6) Uani 1 1 d .
H4 H 0.4095 0.2885 0.9885 0.048 Uiso 1 1 calc R
C3 C 0.6508(4) 0.3789(3) 0.92889(15) 0.0481(7) Uani 1 1 d .
H3 H 0.6631 0.4332 0.9665 0.058 Uiso 1 1 calc R
C21 C 1.0189(4) 0.3515(3) 0.41893(12) 0.0341(5) Uani 1 1 d .
H21 H 0.9598 0.4158 0.3744 0.041 Uiso 1 1 calc R
C22 C 0.8803(4) 0.3153(3) 0.48276(12) 0.0321(4) Uani 1 1 d .
H22 H 0.7269 0.3578 0.4808 0.039 Uiso 1 1 calc R
C11 C 0.9230(3) 0.0373(2) 0.67832(10) 0.0229(4) Uani 1 1 d .
H11A H 1.0229 0.0664 0.7049 0.027 Uiso 1 1 calc R
H11B H 1.0114 -0.0509 0.6525 0.027 Uiso 1 1 calc R
C10 C 0.7533(3) -0.0186(2) 0.73747(10) 0.0209(3) Uani 1 1 d .
H10 H 0.6821 -0.0735 0.7114 0.025 Uiso 1 1 calc R
C2 C 0.7834(4) 0.3864(3) 0.86101(16) 0.0434(6) Uani 1 1 d .
H2 H 0.8809 0.4473 0.8531 0.052 Uiso 1 1 calc R
C1 C 0.7733(3) 0.3034(2) 0.80372(12) 0.0291(4) Uani 1 1 d .
H1 H 0.8634 0.3078 0.7579 0.035 Uiso 1 1 calc R
N1 N 0.3475(3) 0.1210(2) 0.88453(9) 0.0286(4) Uani 1 1 d .
C9 C 0.1948(4) 0.0803(3) 0.94820(13) 0.0451(6) Uani 1 1 d .
H9A H 0.1169 0.0170 0.9331 0.068 Uiso 1 1 calc R
H9B H 0.0896 0.1765 0.9621 0.068 Uiso 1 1 calc R
H9C H 0.2771 0.0205 0.9914 0.068 Uiso 1 1 calc R
C6 C 0.3872(3) 0.0586(2) 0.81844(11) 0.0257(4) Uani 1 1 d .
C15 C 0.8676(3) -0.1407(2) 0.80352(10) 0.0227(4) Uani 1 1 d .
C16 C 1.1829(4) -0.3628(2) 0.83354(14) 0.0361(5) Uani 1 1 d .
H16A H 1.2750 -0.3109 0.8497 0.054 Uiso 1 1 calc R
H16B H 1.2754 -0.4538 0.8115 0.054 Uiso 1 1 calc R
H16C H 1.0920 -0.3973 0.8770 0.054 Uiso 1 1 calc R

loop_
_atom_site_aniso_label
_atom_site_aniso_U_11
_atom_site_aniso_U_22
_atom_site_aniso_U_33
_atom_site_aniso_U_23
_atom_site_aniso_U_13
_atom_site_aniso_U_12
Br1 0.04586(15) 0.04165(13) 0.02559(12) -0.00376(8) 0.00930(9) -0.02420(11)
O4 0.0185(7) 0.0419(8) 0.0306(7) 0.0002(6) -0.0016(6) 0.0014(6)
O1 0.0268(8) 0.0376(8) 0.0489(9) -0.0020(7) -0.0021(7) -0.0171(7)
O2 0.0363(9) 0.0347(8) 0.0236(7) 0.0020(6) 0.0026(6) 0.0032(7)
O3 0.0246(7) 0.0218(6) 0.0304(7) -0.0012(5) 0.0014(6) 0.0008(6)
C20 0.0331(11) 0.0260(9) 0.0207(8) -0.0046(7) 0.0056(8) -0.0138(8)
C19 0.0243(10) 0.0300(9) 0.0280(9) -0.0045(8) 0.0017(8) -0.0050(8)
C18 0.0239(10) 0.0296(9) 0.0208(8) -0.0006(7) -0.0004(7) -0.0037(8)
C17 0.0245(9) 0.0233(8) 0.0188(8) -0.0034(7) -0.0004(7) -0.0053(8)
C12 0.0219(9) 0.0248(8) 0.0184(8) -0.0034(7) -0.0020(7) -0.0061(7)
C13 0.0232(9) 0.0259(9) 0.0208(8) 0.0002(7) -0.0037(7) -0.0032(8)
C14 0.0204(9) 0.0269(9) 0.0237(9) -0.0037(7) -0.0036(7) -0.0058(8)
C7 0.0159(8) 0.0217(8) 0.0207(8) -0.0023(6) -0.0006(7) -0.0053(7)
C8 0.0184(9) 0.0206(8) 0.0224(8) -0.0036(6) -0.0047(7) 0.0007(7)
C5 0.0231(10) 0.0254(9) 0.0219(9) -0.0030(7) -0.0041(7) 0.0054(8)
C4 0.0397(13) 0.0407(12) 0.0279(10) -0.0153(9) -0.0077(10) 0.0123(10)
C3 0.0466(15) 0.0431(12) 0.0541(15) -0.0313(12) -0.0212(13) 0.0082(11)
C21 0.0368(12) 0.0379(11) 0.0233(9) 0.0062(8) -0.0039(9) -0.0119(10)
C22 0.0252(10) 0.0376(10) 0.0271(10) 0.0041(8) -0.0044(8) -0.0054(9)
C11 0.0193(9) 0.0248(8) 0.0193(8) -0.0013(7) 0.0004(7) -0.0017(7)
C10 0.0194(9) 0.0215(8) 0.0208(8) -0.0046(6) -0.0006(7) -0.0047(7)
C2 0.0377(13) 0.0331(11) 0.0648(16) -0.0187(11) -0.0186(12) -0.0054(10)
C1 0.0232(10) 0.0252(9) 0.0381(11) -0.0060(8) -0.0066(9) -0.0040(8)
N1 0.0195(8) 0.0341(8) 0.0221(8) 0.0017(6) 0.0052(7) -0.0012(7)
C9 0.0270(11) 0.0555(14) 0.0317(11) 0.0115(10) 0.0102(9) -0.0003(11)
C6 0.0172(9) 0.0269(9) 0.0280(9) 0.0024(7) -0.0010(7) -0.0044(8)
C15 0.0205(9) 0.0206(8) 0.0256(9) -0.0015(7) 0.0000(7) -0.0065(7)
C16 0.0269(11) 0.0253(9) 0.0447(12) 0.0078(9) -0.0008(9) -0.0015(9)

loop_
_atom_type_symbol
_atom_type_description
_atom_type_scat_dispersion_real
_atom_type_scat_dispersion_imag
_atom_type_scat_source
C C 0.0033 0.0016 'International Tables Vol C Tables 4.2.6.8 and 6.1.1.4'
H H 0.0000 0.0000 'International Tables Vol C Tables 4.2.6.8 and 6.1.1.4'
N N 0.0061 0.0033 'International Tables Vol C Tables 4.2.6.8 and 6.1.1.4'
O O 0.0106 0.0060 'International Tables Vol C Tables 4.2.6.8 and 6.1.1.4'
Br Br -0.2901 2.4595 'International Tables Vol C Tables 4.2.6.8 and 6.1.1.4'

loop_
_geom_angle_atom_site_label_1
_geom_angle_atom_site_label_2
_geom_angle_atom_site_label_3
_geom_angle
C15 O3 C16 116.17(16)
C19 C20 C21 121.38(18)
C19 C20 Br1 118.35(16)
C21 C20 Br1 120.25(15)
C20 C19 C18 119.40(19)
C20 C19 H19 120.3
C18 C19 H19 120.3
C19 C18 C17 121.14(17)
C19 C18 H18 119.4
C17 C18 H18 119.4
C18 C17 C22 117.72(18)
C18 C17 C12 119.93(16)
C22 C17 C12 122.34(18)
C13 C12 C17 121.89(16)
C13 C12 C11 121.27(17)
C17 C12 C11 116.82(16)
C12 C13 C14 124.03(17)
C12 C13 H13 118.0
C14 C13 H13 118.0
O4 C14 C13 122.08(17)
O4 C14 C7 120.89(17)
C13 C14 C7 116.89(16)
C8 C7 C10 118.38(15)
C8 C7 C14 106.60(14)
C10 C7 C14 109.66(14)
C8 C7 C6 102.25(15)
C10 C7 C6 110.86(14)
C14 C7 C6 108.53(14)
C1 C8 C5 120.60(17)
C1 C8 C7 131.40(18)
C5 C8 C7 107.86(16)
C4 C5 C8 121.5(2)
C4 C5 N1 128.1(2)
C8 C5 N1 110.38(16)
C3 C4 C5 117.2(2)
C3 C4 H4 121.4
C5 C4 H4 121.4
C2 C3 C4 121.7(2)
C2 C3 H3 119.1
C4 C3 H3 119.1
C20 C21 C22 118.50(18)
C20 C21 H21 120.7
C22 C21 H21 120.7
C21 C22 C17 121.8(2)
C21 C22 H22 119.1
C17 C22 H22 119.1
C12 C11 C10 113.55(15)
C12 C11 H11A 108.9
C10 C11 H11A 108.9
C12 C11 H11B 108.9
C10 C11 H11B 108.9
H11A C11 H11B 107.7
C15 C10 C11 111.19(15)
C15 C10 C7 111.53(14)
C11 C10 C7 113.07(14)
C15 C10 H10 106.9
C11 C10 H10 106.9
C7 C10 H10 106.9
C3 C2 C1 120.8(2)
C3 C2 H2 119.6
C1 C2 H2 119.6
C8 C1 C2 118.1(2)
C8 C1 H1 120.9
C2 C1 H1 120.9
C6 N1 C5 111.22(16)
C6 N1 C9 122.77(19)
C5 N1 C9 125.67(19)
N1 C9 H9A 109.5
N1 C9 H9B 109.5
H9A C9 H9B 109.5
N1 C9 H9C 109.5
H9A C9 H9C 109.5
H9B C9 H9C 109.5
O1 C6 N1 126.46(19)
O1 C6 C7 125.36(19)
N1 C6 C7 108.18(16)
O2 C15 O3 124.41(17)
O2 C15 C10 125.01(17)
O3 C15 C10 110.58(15)
O3 C16 H16A 109.5
O3 C16 H16B 109.5
H16A C16 H16B 109.5
O3 C16 H16C 109.5
H16A C16 H16C 109.5
H16B C16 H16C 109.5

loop_
_geom_bond_atom_site_label_1
_geom_bond_atom_site_label_2
_geom_bond_distance
Br1 C20 1.8988(19)
O4 C14 1.219(2)
O1 C6 1.214(2)
O2 C15 1.200(2)
O3 C15 1.333(2)
O3 C16 1.449(2)
C20 C19 1.381(3)
C20 C21 1.380(3)
C19 C18 1.387(3)
C19 H19 0.9300
C18 C17 1.392(3)
C18 H18 0.9300
C17 C22 1.400(3)
C17 C12 1.486(3)
C12 C13 1.344(3)
C12 C11 1.506(2)
C13 C14 1.460(3)
C13 H13 0.9300
C14 C7 1.539(2)
C7 C8 1.514(2)
C7 C10 1.534(2)
C7 C6 1.537(2)
C8 C1 1.374(3)
C8 C5 1.397(3)
C5 C4 1.389(3)
C5 N1 1.395(3)
C4 C3 1.386(4)
C4 H4 0.9300
C3 C2 1.376(4)
C3 H3 0.9300
C21 C22 1.388(3)
C21 H21 0.9300
C22 H22 0.9300
C11 C10 1.529(2)
C11 H11A 0.9700
C11 H11B 0.9700
C10 C15 1.524(2)
C10 H10 0.9800
C2 C1 1.400(3)
C2 H2 0.9300
C1 H1 0.9300
N1 C6 1.363(3)
N1 C9 1.453(3)
C9 H9A 0.9600
C9 H9B 0.9600
C9 H9C 0.9600
C16 H16A 0.9600
C16 H16B 0.9600
C16 H16C 0.9600

loop_
_geom_torsion_atom_site_label_1
_geom_torsion_atom_site_label_2
_geom_torsion_atom_site_label_3
_geom_torsion_atom_site_label_4
_geom_torsion
C21 C20 C19 C18 0.7(3)
Br1 C20 C19 C18 -177.61(14)
C20 C19 C18 C17 -1.1(3)
C19 C18 C17 C22 0.4(3)
C19 C18 C17 C12 -178.50(17)
C18 C17 C12 C13 161.07(18)
C22 C17 C12 C13 -17.8(3)
C18 C17 C12 C11 -17.5(2)
C22 C17 C12 C11 163.63(18)
C17 C12 C13 C14 -174.67(16)
C11 C12 C13 C14 3.8(3)
C12 C13 C14 O4 -176.65(19)
C12 C13 C14 C7 7.5(3)
O4 C14 C7 C8 -82.1(2)
C13 C14 C7 C8 93.80(18)
O4 C14 C7 C10 148.65(17)
C13 C14 C7 C10 -35.5(2)
O4 C14 C7 C6 27.4(2)
C13 C14 C7 C6 -156.72(16)
C10 C7 C8 C1 59.6(3)
C14 C7 C8 C1 -64.5(2)
C6 C7 C8 C1 -178.29(19)
C10 C7 C8 C5 -124.76(17)
C14 C7 C8 C5 111.18(16)
C6 C7 C8 C5 -2.65(18)
C1 C8 C5 C4 -2.5(3)
C7 C8 C5 C4 -178.75(17)
C1 C8 C5 N1 177.47(16)
C7 C8 C5 N1 1.3(2)
C8 C5 C4 C3 1.5(3)
N1 C5 C4 C3 -178.54(19)
C5 C4 C3 C2 0.5(3)
C19 C20 C21 C22 0.4(3)
Br1 C20 C21 C22 178.70(16)
C20 C21 C22 C17 -1.2(3)
C18 C17 C22 C21 0.7(3)
C12 C17 C22 C21 179.62(19)
C13 C12 C11 C10 14.6(2)
C17 C12 C11 C10 -166.78(15)
C12 C11 C10 C15 -170.22(15)
C12 C11 C10 C7 -43.9(2)
C8 C7 C10 C15 57.0(2)
C14 C7 C10 C15 179.58(14)
C6 C7 C10 C15 -60.60(19)
C8 C7 C10 C11 -69.1(2)
C14 C7 C10 C11 53.39(19)
C6 C7 C10 C11 173.21(15)
C4 C3 C2 C1 -1.4(4)
C5 C8 C1 C2 1.6(3)
C7 C8 C1 C2 176.74(19)
C3 C2 C1 C8 0.4(3)
C4 C5 N1 C6 -179.05(19)
C8 C5 N1 C6 0.9(2)
C4 C5 N1 C9 -5.5(3)
C8 C5 N1 C9 174.44(18)
C5 N1 C6 O1 177.64(19)
C9 N1 C6 O1 3.9(3)
C5 N1 C6 C7 -2.7(2)
C9 N1 C6 C7 -176.41(17)
C8 C7 C6 O1 -177.10(18)
C10 C7 C6 O1 -50.0(2)
C14 C7 C6 O1 70.5(2)
C8 C7 C6 N1 3.21(18)
C10 C7 C6 N1 130.32(16)
C14 C7 C6 N1 -109.19(16)
C16 O3 C15 O2 -8.9(3)
C16 O3 C15 C10 171.93(15)
C11 C10 C15 O2 133.9(2)
C7 C10 C15 O2 6.7(3)
C11 C10 C15 O3 -46.94(19)
C7 C10 C15 O3 -174.15(14)
